data_4306453
loop_
_publ_author_name
'Minghuey Shieh'
'Chia-Yeh Miu'
'Chang-Ju Lee'
'Wei-Cheng Chen'
'Yen-Yi Chu'
'Hui-Lung Chen'

_publ_contact_author_address
;Department of Chemistry
National Taiwan Normal University,
Taipei 116, Taiwan, Republic of China
;
_publ_contact_author_email mshieh@ntnu.edu.tw
_publ_contact_author_name 'Minghuey Shieh'
_publ_section_title
;
Construction of Copper Halide-Triiron Selenide Carbonyl Complexes:
Synthetic, Electrochemical, and Theoretical Studies
;
_journal_name_full 'Inorganic Chemistry'
_journal_page_first 11018
_journal_page_last 11031
_journal_paper_doi 10.1021/ic8012552
_journal_volume 47
_journal_year 2008
_chemical_formula_moiety 'C17 H20 Cl2 Cu2 Fe3 N O9 Se'
_chemical_formula_sum 'C17 H20 Cl2 Cu2 Fe3 N O9 Se'
_chemical_formula_weight 826.83
_chemical_name_systematic
;
 ?
;
_space_group_IT_number 14
_symmetry_cell_setting monoclinic
_symmetry_space_group_name_Hall '-P 2yn'
_symmetry_space_group_name_H-M 'P 1 21/n 1'
_atom_sites_solution_hydrogens geom
_atom_sites_solution_primary direct
_atom_sites_solution_secondary difmap
_audit_creation_method SHELXL-97
_cell_angle_alpha 90.00
_cell_angle_beta 99.3090(10)
_cell_angle_gamma 90.00
_cell_formula_units_Z 8
_cell_length_a 24.2470(3)
_cell_length_b 10.7879(2)
_cell_length_c 28.1333(5)
_cell_measurement_reflns_used 67394
_cell_measurement_temperature 200(2)
_cell_measurement_theta_max 25.35
_cell_measurement_theta_min 2.037
_cell_volume 7262.0(2)
_computing_cell_refinement 'HKL Scalepack (Otwinowski & Minor 1997)'
_computing_data_collection 'Collect (Nonius BV, 1997-2000)'
_computing_data_reduction 'HKL Denzo and Scalepack'
_computing_molecular_graphics 'Ortep-3 for Windows (Farrugia, 1997)'
_computing_publication_material 'WinGX publication routines (Farrugia, 1999)'
_computing_structure_refinement 'SHELXL-97 (Sheldrick, 1997)'
_computing_structure_solution 'SHELXS-86 (Sheldrick, 1986)'
_diffrn_ambient_temperature 200(2)
_diffrn_detector_area_resol_mean 9
_diffrn_measured_fraction_theta_full 0.959
_diffrn_measured_fraction_theta_max 0.959
_diffrn_measurement_device_type KappaCCD
_diffrn_measurement_method 'CCD rotation images, thick slices'
_diffrn_radiation_monochromator graphite
_diffrn_radiation_source 'fine-focus sealed tube'
_diffrn_radiation_type MoK\a
_diffrn_radiation_wavelength 0.71073
_diffrn_reflns_av_R_equivalents 0.0839
_diffrn_reflns_av_sigmaI/netI 0.0847
_diffrn_reflns_limit_h_max 29
_diffrn_reflns_limit_h_min -22
_diffrn_reflns_limit_k_max 11
_diffrn_reflns_limit_k_min -12
_diffrn_reflns_limit_l_max 33
_diffrn_reflns_limit_l_min -33
_diffrn_reflns_number 50405
_diffrn_reflns_theta_full 25.37
_diffrn_reflns_theta_max 25.37
_diffrn_reflns_theta_min 2.06
_exptl_absorpt_coefficient_mu 3.505
_exptl_absorpt_correction_T_max 0.6278
_exptl_absorpt_correction_T_min 0.4214
_exptl_absorpt_correction_type multi-scan
_exptl_absorpt_process_details
;
 ?
;
_exptl_crystal_colour red(dark)
_exptl_crystal_density_diffrn 1.513
_exptl_crystal_density_method 'not measured'
_exptl_crystal_description prism
_exptl_crystal_F_000 3240
_exptl_crystal_size_max 0.28
_exptl_crystal_size_mid 0.22
_exptl_crystal_size_min 0.06
_refine_diff_density_max 0.965
_refine_diff_density_min -1.282
_refine_diff_density_rms 0.298
_refine_ls_extinction_method none
_refine_ls_goodness_of_fit_ref 0.696
_refine_ls_hydrogen_treatment fixed
_refine_ls_matrix_type full
_refine_ls_number_parameters 619
_refine_ls_number_reflns 12750
_refine_ls_number_restraints 0
_refine_ls_restrained_S_all 0.696
_refine_ls_R_factor_all 0.1192
_refine_ls_R_factor_gt 0.0823
_refine_ls_shift/su_max 0.023
_refine_ls_shift/su_mean 0.001
_refine_ls_structure_factor_coef Fsqd
_refine_ls_weighting_details 'calc w=1/[\s^2^(Fo^2^)+(0.1643P)^2^+297.1629P] where P=(Fo^2^+2Fc^2^)/3'
_refine_ls_weighting_scheme calc
_refine_ls_wR_factor_gt 0.2337
_refine_ls_wR_factor_ref 0.2589
_reflns_number_gt 8363
_reflns_number_total 12750
_reflns_threshold_expression >2sigma(I)
_cod_data_source_file ic8012552_si_002_5.cif
_cod_data_source_block 2a
_cod_original_sg_symbol_H-M 'P 21/n'
_cod_database_code 4306453

loop_
_symmetry_equiv_pos_as_xyz
'x, y, z'
'-x+1/2, y+1/2, -z+1/2'
'-x, -y, -z'
'x-1/2, -y-1/2, z-1/2'

loop_
_atom_site_label
_atom_site_type_symbol
_atom_site_fract_x
_atom_site_fract_y
_atom_site_fract_z
_atom_site_U_iso_or_equiv
_atom_site_adp_type
_atom_site_occupancy
_atom_site_symmetry_multiplicity
_atom_site_calc_flag
_atom_site_refinement_flags
_atom_site_disorder_assembly
_atom_site_disorder_group
C1 C 0.1658(5) 0.2721(12) 0.4837(4) 0.040(3) Uani 1 1 d . . .
C2 C 0.2316(5) 0.0863(12) 0.4695(5) 0.043(3) Uani 1 1 d . . .
C3 C 0.2683(6) 0.3320(13) 0.4645(5) 0.048(3) Uani 1 1 d . . .
C4 C 0.3690(6) 0.3290(13) 0.5619(4) 0.046(3) Uani 1 1 d . . .
C5 C 0.3615(5) 0.0930(11) 0.5928(5) 0.042(3) Uani 1 1 d . . .
C6 C 0.3352(5) 0.2789(13) 0.6445(4) 0.044(3) Uani 1 1 d . . .
C7 C 0.2368(5) 0.1202(10) 0.6464(4) 0.037(3) Uani 1 1 d . . .
C8 C 0.1490(6) 0.2449(13) 0.6018(5) 0.053(3) Uani 1 1 d . . .
C9 C 0.1807(6) 0.0409(14) 0.5652(6) 0.060(4) Uani 1 1 d . . .
C10 C -0.0371(5) 0.0262(12) 0.3890(5) 0.046(3) Uani 1 1 d . . .
C11 C -0.1074(7) 0.1060(14) 0.3107(6) 0.062(4) Uani 1 1 d . . .
C12 C -0.0223(6) -0.0600(15) 0.3072(5) 0.055(4) Uani 1 1 d . . .
C13 C -0.0815(7) 0.3504(12) 0.2708(5) 0.052(3) Uani 1 1 d . . .
C14 C -0.0187(6) 0.2495(14) 0.2170(6) 0.060(4) Uani 1 1 d . . .
C15 C 0.0255(7) 0.4345(13) 0.2768(5) 0.058(4) Uani 1 1 d . . .
C16 C 0.1062(6) 0.0562(17) 0.3115(7) 0.077(5) Uani 1 1 d . . .
C17 C 0.1223(7) 0.2864(13) 0.3532(5) 0.056(4) Uani 1 1 d . . .
C18 C 0.0859(6) 0.0844(15) 0.3965(6) 0.066(4) Uani 1 1 d . . .
C19 C 0.4448(5) 0.2796(11) 0.0104(5) 0.045(3) Uani 1 1 d . . .
H19A H 0.4260 0.3239 -0.0176 0.054 Uiso 1 1 calc R . .
H19B H 0.4494 0.3369 0.0374 0.054 Uiso 1 1 calc R . .
C20 C 0.5025(6) 0.2424(15) 0.0009(6) 0.063(4) Uani 1 1 d . . .
H20A H 0.5228 0.3150 -0.0058 0.095 Uiso 1 1 calc R . .
H20B H 0.4988 0.1873 -0.0262 0.095 Uiso 1 1 calc R . .
H20C H 0.5224 0.2013 0.0288 0.095 Uiso 1 1 calc R . .
C21 C 0.4375(7) 0.0918(14) 0.0631(5) 0.062(4) Uani 1 1 d . . .
H21A H 0.4135 0.0232 0.0686 0.074 Uiso 1 1 calc R . .
H21B H 0.4713 0.0579 0.0539 0.074 Uiso 1 1 calc R . .
C22 C 0.4527(9) 0.168(2) 0.1101(6) 0.100(7) Uani 1 1 d . . .
H22A H 0.4718 0.1155 0.1351 0.151 Uiso 1 1 calc R . .
H22B H 0.4191 0.1993 0.1197 0.151 Uiso 1 1 calc R . .
H22C H 0.4765 0.2357 0.1047 0.151 Uiso 1 1 calc R . .
C23 C 0.3533(6) 0.2272(12) 0.0307(6) 0.054(4) Uani 1 1 d . . .
H23A H 0.3615 0.2864 0.0568 0.065 Uiso 1 1 calc R . .
H23B H 0.3368 0.2729 0.0023 0.065 Uiso 1 1 calc R . .
C24 C 0.3104(8) 0.1375(16) 0.0432(7) 0.079(5) Uani 1 1 d . . .
H24A H 0.2775 0.1821 0.0480 0.118 Uiso 1 1 calc R . .
H24B H 0.3253 0.0942 0.0723 0.118 Uiso 1 1 calc R . .
H24C H 0.3011 0.0791 0.0175 0.118 Uiso 1 1 calc R . .
C25 C 0.3966(7) 0.0862(13) -0.0217(5) 0.059(4) Uani 1 1 d . . .
H25A H 0.4324 0.0538 -0.0273 0.071 Uiso 1 1 calc R . .
H25B H 0.3748 0.0166 -0.0133 0.071 Uiso 1 1 calc R . .
C26 C 0.3675(8) 0.1397(19) -0.0677(6) 0.083(5) Uani 1 1 d . . .
H26A H 0.3631 0.0770 -0.0922 0.124 Uiso 1 1 calc R . .
H26B H 0.3892 0.2070 -0.0772 0.124 Uiso 1 1 calc R . .
H26C H 0.3314 0.1698 -0.0632 0.124 Uiso 1 1 calc R . .
C27 C 0.6635(5) 0.2658(12) 0.2467(4) 0.041(3) Uani 1 1 d . . .
H27A H 0.6254 0.2556 0.2302 0.049 Uiso 1 1 calc R . .
H27B H 0.6767 0.3450 0.2368 0.049 Uiso 1 1 calc R . .
C28 C 0.6983(6) 0.1663(13) 0.2296(5) 0.055(4) Uani 1 1 d . . .
H28A H 0.6961 0.1723 0.1953 0.083 Uiso 1 1 calc R . .
H28B H 0.6847 0.0867 0.2377 0.083 Uiso 1 1 calc R . .
H28C H 0.7365 0.1760 0.2448 0.083 Uiso 1 1 calc R . .
C29 C 0.7214(5) 0.2785(13) 0.3287(5) 0.049(3) Uani 1 1 d . . .
H29A H 0.7414 0.2037 0.3228 0.059 Uiso 1 1 calc R . .
H29B H 0.7191 0.2809 0.3628 0.059 Uiso 1 1 calc R . .
C30 C 0.7544(6) 0.3895(14) 0.3165(5) 0.057(4) Uani 1 1 d . . .
H30A H 0.7910 0.3878 0.3356 0.085 Uiso 1 1 calc R . .
H30B H 0.7355 0.4641 0.3231 0.085 Uiso 1 1 calc R . .
H30C H 0.7577 0.3869 0.2829 0.085 Uiso 1 1 calc R . .
C31 C 0.6274(6) 0.3841(11) 0.3085(4) 0.045(3) Uani 1 1 d . . .
H31A H 0.6442 0.4574 0.2970 0.054 Uiso 1 1 calc R . .
H31B H 0.5904 0.3748 0.2897 0.054 Uiso 1 1 calc R . .
C32 C 0.6218(7) 0.4031(15) 0.3612(5) 0.062(4) Uani 1 1 d . . .
H32A H 0.5994 0.4752 0.3642 0.093 Uiso 1 1 calc R . .
H32B H 0.6582 0.4142 0.3800 0.093 Uiso 1 1 calc R . .
H32C H 0.6043 0.3317 0.3727 0.093 Uiso 1 1 calc R . .
C33 C 0.6349(6) 0.1547(12) 0.3167(4) 0.045(3) Uani 1 1 d . . .
H33A H 0.6384 0.1572 0.3515 0.054 Uiso 1 1 calc R . .
H33B H 0.6559 0.0834 0.3086 0.054 Uiso 1 1 calc R . .
C34 C 0.5737(6) 0.1346(15) 0.2958(6) 0.068(4) Uani 1 1 d . . .
H34A H 0.5610 0.0587 0.3082 0.102 Uiso 1 1 calc R . .
H34B H 0.5696 0.1298 0.2614 0.102 Uiso 1 1 calc R . .
H34C H 0.5520 0.2025 0.3048 0.102 Uiso 1 1 calc R . .
Fe1 Fe 0.23714(7) 0.23226(15) 0.50389(6) 0.0339(4) Uani 1 1 d . . .
Fe2 Fe 0.31965(7) 0.23263(15) 0.58384(5) 0.0329(4) Uani 1 1 d . . .
Fe3 Fe 0.21211(7) 0.18006(15) 0.58920(6) 0.0348(4) Uani 1 1 d . . .
Fe4 Fe -0.03361(7) 0.09283(16) 0.33206(6) 0.0413(4) Uani 1 1 d . . .
Fe5 Fe -0.01061(7) 0.29181(16) 0.27895(6) 0.0389(4) Uani 1 1 d . . .
Fe6 Fe 0.07030(7) 0.16996(16) 0.34119(6) 0.0394(4) Uani 1 1 d . . .
Se1 Se 0.24556(5) 0.37037(11) 0.56835(4) 0.0393(3) Uani 1 1 d . . .
Se2 Se -0.00270(5) 0.28482(11) 0.36209(4) 0.0419(3) Uani 1 1 d . . .
Cu1 Cu 0.27374(6) 0.03007(13) 0.55254(5) 0.0391(4) Uani 1 1 d . . .
Cu2 Cu 0.33559(7) 0.16819(15) 0.50135(5) 0.0449(4) Uani 1 1 d . . .
Cu3 Cu 0.01524(7) 0.07377(16) 0.25948(6) 0.0524(4) Uani 1 1 d . . .
Cu4 Cu 0.08710(7) 0.25585(18) 0.26135(6) 0.0548(5) Uani 1 1 d . . .
Cl1 Cl 0.28473(14) -0.1709(3) 0.54677(11) 0.0452(7) Uani 1 1 d . . .
Cl2 Cl 0.39775(16) 0.1329(3) 0.45711(13) 0.0580(9) Uani 1 1 d . . .
Cl3 Cl 0.02583(18) -0.0437(5) 0.19771(16) 0.0811(13) Uani 1 1 d . . .
Cl4 Cl 0.15225(16) 0.2906(4) 0.21979(15) 0.0661(10) Uani 1 1 d . . .
N1 N 0.4072(5) 0.1738(9) 0.0215(3) 0.046(3) Uani 1 1 d . . .
N2 N 0.6623(4) 0.2717(8) 0.3002(3) 0.035(2) Uani 1 1 d . . .
O1 O 0.1220(4) 0.3006(9) 0.4718(4) 0.055(2) Uani 1 1 d . . .
O2 O 0.2237(4) 0.0061(8) 0.4437(3) 0.050(2) Uani 1 1 d . . .
O3 O 0.2831(5) 0.3942(10) 0.4381(4) 0.071(3) Uani 1 1 d . . .
O4 O 0.4022(4) 0.3952(10) 0.5511(4) 0.071(2) Uani 1 1 d . . .
O5 O 0.3943(4) 0.0168(8) 0.6029(3) 0.050(2) Uani 1 1 d . . .
O6 O 0.3458(4) 0.3051(9) 0.6853(3) 0.059(3) Uani 1 1 d . . .
O7 O 0.2530(4) 0.0751(10) 0.6832(4) 0.066(3) Uani 1 1 d . . .
O8 O 0.1086(4) 0.2905(12) 0.6103(4) 0.080(3) Uani 1 1 d . . .
O9 O 0.1521(4) -0.0401(10) 0.5497(4) 0.071(2) Uani 1 1 d . . .
O10 O -0.0392(4) -0.0178(10) 0.4265(4) 0.066(3) Uani 1 1 d . . .
O11 O -0.1546(4) 0.1085(12) 0.2980(5) 0.089(4) Uani 1 1 d . . .
O12 O -0.0193(5) -0.1597(10) 0.3007(4) 0.079(3) Uani 1 1 d . . .
O13 O -0.1226(4) 0.3956(11) 0.2670(4) 0.073(3) Uani 1 1 d . . .
O14 O -0.0274(6) 0.2419(13) 0.1753(5) 0.099(3) Uani 1 1 d . . .
O15 O 0.0466(5) 0.5320(10) 0.2778(4) 0.073(3) Uani 1 1 d . . .
O16 O 0.1359(6) -0.0210(14) 0.3015(5) 0.099(3) Uani 1 1 d . . .
O17 O 0.1564(5) 0.3627(10) 0.3642(4) 0.068(3) Uani 1 1 d . . .
O18 O 0.0943(5) 0.0367(11) 0.4323(4) 0.082(4) Uani 1 1 d . . .

loop_
_atom_site_aniso_label
_atom_site_aniso_U_11
_atom_site_aniso_U_22
_atom_site_aniso_U_33
_atom_site_aniso_U_23
_atom_site_aniso_U_13
_atom_site_aniso_U_12
C1 0.015(6) 0.049(7) 0.053(7) -0.020(6) -0.004(5) 0.005(5)
C2 0.033(6) 0.048(8) 0.047(7) 0.002(6) 0.007(5) 0.007(6)
C3 0.045(8) 0.048(8) 0.050(7) -0.001(6) 0.003(6) -0.012(6)
C4 0.047(7) 0.055(8) 0.038(6) -0.010(6) 0.012(6) -0.004(7)
C5 0.036(7) 0.025(6) 0.068(8) 0.012(6) 0.019(6) -0.004(5)
C6 0.043(7) 0.057(8) 0.028(6) -0.004(5) -0.010(5) 0.006(6)
C7 0.052(7) 0.023(6) 0.035(6) -0.007(5) 0.003(5) -0.008(5)
C8 0.043(8) 0.056(8) 0.063(9) -0.011(7) 0.016(7) -0.005(7)
C9 0.050(8) 0.059(9) 0.079(10) -0.027(8) 0.034(8) -0.019(7)
C10 0.039(7) 0.041(7) 0.058(8) 0.004(6) 0.008(6) -0.002(6)
C11 0.076(11) 0.049(8) 0.065(9) 0.012(7) 0.026(8) -0.011(8)
C12 0.045(8) 0.064(10) 0.051(8) -0.005(7) -0.011(6) -0.017(7)
C13 0.075(10) 0.039(7) 0.041(7) 0.016(6) 0.005(7) 0.022(7)
C14 0.057(9) 0.061(9) 0.057(9) -0.017(7) -0.008(7) 0.017(7)
C15 0.073(10) 0.044(8) 0.060(9) 0.014(7) 0.024(8) 0.010(8)
C16 0.033(8) 0.081(12) 0.107(13) -0.038(10) -0.021(8) 0.009(8)
C17 0.069(10) 0.037(7) 0.057(8) -0.012(6) -0.006(7) -0.003(7)
C18 0.047(8) 0.062(10) 0.081(11) 0.013(9) -0.012(8) -0.024(8)
C19 0.045(7) 0.029(6) 0.065(8) -0.006(6) 0.015(6) -0.011(6)
C20 0.056(9) 0.073(10) 0.060(9) -0.008(8) 0.008(7) 0.002(8)
C21 0.082(11) 0.055(9) 0.040(7) 0.012(6) -0.016(7) -0.002(8)
C22 0.119(17) 0.107(16) 0.066(11) 0.008(11) -0.017(11) -0.019(14)
C23 0.061(9) 0.037(7) 0.069(9) -0.003(7) 0.025(7) -0.005(7)
C24 0.082(12) 0.073(11) 0.082(11) 0.015(9) 0.018(10) -0.024(10)
C25 0.074(10) 0.047(8) 0.056(8) -0.003(7) 0.011(7) 0.001(7)
C26 0.076(12) 0.105(15) 0.060(10) -0.004(10) -0.013(9) -0.019(11)
C27 0.040(7) 0.047(7) 0.034(6) 0.002(5) -0.001(5) 0.010(6)
C28 0.061(9) 0.049(8) 0.059(8) -0.008(7) 0.023(7) -0.008(7)
C29 0.039(7) 0.056(8) 0.052(7) 0.008(6) 0.008(6) -0.009(6)
C30 0.058(9) 0.062(9) 0.044(7) -0.005(7) -0.010(6) -0.016(7)
C31 0.051(8) 0.030(6) 0.050(7) -0.012(5) -0.001(6) -0.008(6)
C32 0.076(10) 0.067(10) 0.042(7) -0.011(7) 0.002(7) -0.004(8)
C33 0.056(8) 0.040(7) 0.042(7) -0.003(6) 0.015(6) -0.001(6)
C34 0.062(10) 0.065(10) 0.086(11) 0.004(9) 0.036(9) -0.016(8)
Fe1 0.0356(9) 0.0349(9) 0.0306(8) -0.0030(7) 0.0036(7) 0.0000(7)
Fe2 0.0361(9) 0.0302(8) 0.0308(8) -0.0004(7) 0.0005(7) -0.0014(7)
Fe3 0.0337(9) 0.0355(9) 0.0357(8) -0.0093(7) 0.0073(7) -0.0039(7)
Fe4 0.0366(9) 0.0399(10) 0.0453(10) -0.0011(8) 0.0005(8) -0.0022(8)
Fe5 0.0325(9) 0.0410(10) 0.0423(9) 0.0033(8) 0.0030(7) 0.0058(8)
Fe6 0.0360(9) 0.0368(9) 0.0417(9) -0.0046(7) -0.0047(7) 0.0012(8)
Se1 0.0440(7) 0.0303(6) 0.0416(6) -0.0061(5) 0.0013(5) 0.0008(5)
Se2 0.0487(7) 0.0376(7) 0.0391(6) -0.0025(5) 0.0061(5) 0.0037(6)
Cu1 0.0436(8) 0.0301(7) 0.0432(8) -0.0036(6) 0.0062(7) -0.0003(6)
Cu2 0.0437(9) 0.0493(9) 0.0426(8) -0.0023(7) 0.0098(7) 0.0050(7)
Cu3 0.0530(10) 0.0499(10) 0.0555(10) -0.0193(8) 0.0128(8) -0.0051(8)
Cu4 0.0405(9) 0.0665(11) 0.0592(10) -0.0044(9) 0.0134(8) -0.0025(8)
Cl1 0.0561(19) 0.0293(14) 0.0505(17) 0.0009(13) 0.0096(14) 0.0009(14)
Cl2 0.063(2) 0.060(2) 0.0567(19) -0.0017(17) 0.0275(17) 0.0086(18)
Cl3 0.069(3) 0.095(3) 0.080(3) -0.052(2) 0.015(2) -0.003(2)
Cl4 0.051(2) 0.078(3) 0.073(2) 0.007(2) 0.0226(18) 0.0007(19)
N1 0.064(7) 0.034(5) 0.033(5) 0.000(4) -0.012(5) 0.010(5)
N2 0.044(6) 0.027(5) 0.031(5) 0.001(4) -0.001(4) 0.003(4)
O1 0.038(5) 0.051(6) 0.071(6) -0.019(5) -0.003(5) 0.002(4)
O2 0.058(6) 0.042(5) 0.048(5) -0.017(4) 0.006(4) -0.004(4)
O3 0.077(7) 0.063(7) 0.070(7) 0.024(6) 0.007(6) -0.014(6)
O4 0.059(5) 0.063(5) 0.096(6) -0.027(4) 0.026(4) -0.023(4)
O5 0.035(5) 0.041(5) 0.070(6) 0.016(4) -0.003(4) 0.001(4)
O6 0.076(7) 0.066(6) 0.031(5) -0.010(4) -0.004(4) -0.009(5)
O7 0.069(7) 0.071(7) 0.058(6) 0.020(5) 0.012(5) 0.008(6)
O8 0.046(6) 0.106(10) 0.090(8) -0.019(7) 0.017(6) 0.014(6)
O9 0.059(5) 0.063(5) 0.096(6) -0.027(4) 0.026(4) -0.023(4)
O10 0.069(7) 0.061(6) 0.071(7) 0.024(6) 0.022(6) 0.007(5)
O11 0.027(5) 0.089(9) 0.142(12) 0.028(8) -0.015(6) -0.001(6)
O12 0.103(9) 0.036(6) 0.090(8) -0.015(6) -0.005(7) -0.005(6)
O13 0.035(5) 0.081(8) 0.100(9) 0.014(7) 0.003(5) 0.021(6)
O14 0.102(7) 0.110(8) 0.079(6) -0.029(5) -0.003(5) 0.039(6)
O15 0.089(8) 0.046(6) 0.085(8) 0.006(6) 0.023(6) -0.013(6)
O16 0.102(7) 0.110(8) 0.079(6) -0.029(5) -0.003(5) 0.039(6)
O17 0.077(7) 0.055(6) 0.066(6) -0.003(5) -0.005(5) -0.029(6)
O18 0.078(8) 0.069(7) 0.087(8) 0.049(7) -0.026(6) -0.010(6)

loop_
_atom_type_symbol
_atom_type_description
_atom_type_scat_dispersion_real
_atom_type_scat_dispersion_imag
_atom_type_scat_source
C C 0.0033 0.0016 'International Tables Vol C Tables 4.2.6.8 and 6.1.1.4'
H H 0.0000 0.0000 'International Tables Vol C Tables 4.2.6.8 and 6.1.1.4'
Fe Fe 0.3463 0.8444 'International Tables Vol C Tables 4.2.6.8 and 6.1.1.4'
Se Se -0.0929 2.2259 'International Tables Vol C Tables 4.2.6.8 and 6.1.1.4'
Cu Cu 0.3201 1.2651 'International Tables Vol C Tables 4.2.6.8 and 6.1.1.4'
Cl Cl 0.1484 0.1585 'International Tables Vol C Tables 4.2.6.8 and 6.1.1.4'
N N 0.0061 0.0033 'International Tables Vol C Tables 4.2.6.8 and 6.1.1.4'
O O 0.0106 0.0060 'International Tables Vol C Tables 4.2.6.8 and 6.1.1.4'

loop_
_geom_angle_atom_site_label_1
_geom_angle_atom_site_label_2
_geom_angle_atom_site_label_3
_geom_angle
_geom_angle_site_symmetry_1
_geom_angle_site_symmetry_3
_geom_angle_publ_flag
O1 C1 Fe1 177.7(11) . . ?
O2 C2 Fe1 170.4(11) . . ?
O2 C2 Cu1 115.1(10) . . ?
Fe1 C2 Cu1 74.3(4) . . ?
O3 C3 Fe1 174.1(13) . . ?
O3 C3 Cu2 116.5(11) . . ?
Fe1 C3 Cu2 68.5(5) . . ?
O4 C4 Fe2 174.9(12) . . ?
O4 C4 Cu2 114.6(9) . . ?
Fe2 C4 Cu2 70.4(4) . . ?
O5 C5 Fe2 168.7(11) . . ?
O5 C5 Cu1 116.9(9) . . ?
Fe2 C5 Cu1 74.3(5) . . ?
O6 C6 Fe2 177.5(12) . . ?
O7 C7 Fe3 176.8(11) . . ?
O8 C8 Fe3 178.0(14) . . ?
O9 C9 Fe3 168.9(13) . . ?
O9 C9 Cu1 116.0(10) . . ?
Fe3 C9 Cu1 74.6(5) . . ?
O10 C10 Fe4 179.8(13) . . ?
O11 C11 Fe4 176.6(14) . . ?
O12 C12 Fe4 165.3(14) . . ?
O12 C12 Cu3 118.9(13) . . ?
Fe4 C12 Cu3 75.6(6) . . ?
O13 C13 Fe5 174.0(14) . . ?
O14 C14 Fe5 168.5(14) . . ?
O14 C14 Cu3 117.0(12) . . ?
Fe5 C14 Cu3 74.5(6) . . ?
O15 C15 Fe5 174.6(13) . . ?
O15 C15 Cu4 115.1(11) . . ?
Fe5 C15 Cu4 69.7(5) . . ?
O16 C16 Fe6 165.9(16) . . ?
O16 C16 Cu3 116.3(12) . . ?
Fe6 C16 Cu3 76.5(5) . . ?
O16 C16 Cu4 122.1(16) . . ?
Fe6 C16 Cu4 67.9(6) . . ?
Cu3 C16 Cu4 62.8(4) . . ?
O17 C17 Fe6 175.8(13) . . ?
O18 C18 Fe6 175.9(18) . . ?
C20 C19 N1 115.9(11) . . ?
C20 C19 H19A 108.3 . . ?
N1 C19 H19A 108.3 . . ?
C20 C19 H19B 108.3 . . ?
N1 C19 H19B 108.3 . . ?
H19A C19 H19B 107.4 . . ?
C19 C20 H20A 109.5 . . ?
C19 C20 H20B 109.5 . . ?
H20A C20 H20B 109.5 . . ?
C19 C20 H20C 109.5 . . ?
H20A C20 H20C 109.5 . . ?
H20B C20 H20C 109.5 . . ?
C22 C21 N1 111.1(13) . . ?
C22 C21 H21A 109.4 . . ?
N1 C21 H21A 109.4 . . ?
C22 C21 H21B 109.4 . . ?
N1 C21 H21B 109.4 . . ?
H21A C21 H21B 108.0 . . ?
C21 C22 H22A 109.5 . . ?
C21 C22 H22B 109.5 . . ?
H22A C22 H22B 109.5 . . ?
C21 C22 H22C 109.5 . . ?
H22A C22 H22C 109.5 . . ?
H22B C22 H22C 109.5 . . ?
C24 C23 N1 116.9(12) . . ?
C24 C23 H23A 108.1 . . ?
N1 C23 H23A 108.1 . . ?
C24 C23 H23B 108.1 . . ?
N1 C23 H23B 108.1 . . ?
H23A C23 H23B 107.3 . . ?
C23 C24 H24A 109.5 . . ?
C23 C24 H24B 109.5 . . ?
H24A C24 H24B 109.5 . . ?
C23 C24 H24C 109.5 . . ?
H24A C24 H24C 109.5 . . ?
H24B C24 H24C 109.5 . . ?
C26 C25 N1 116.5(13) . . ?
C26 C25 H25A 108.2 . . ?
N1 C25 H25A 108.2 . . ?
C26 C25 H25B 108.2 . . ?
N1 C25 H25B 108.2 . . ?
H25A C25 H25B 107.3 . . ?
C25 C26 H26A 109.5 . . ?
C25 C26 H26B 109.5 . . ?
H26A C26 H26B 109.5 . . ?
C25 C26 H26C 109.5 . . ?
H26A C26 H26C 109.5 . . ?
H26B C26 H26C 109.5 . . ?
C28 C27 N2 116.9(10) . . ?
C28 C27 H27A 108.1 . . ?
N2 C27 H27A 108.1 . . ?
C28 C27 H27B 108.1 . . ?
N2 C27 H27B 108.1 . . ?
H27A C27 H27B 107.3 . . ?
C27 C28 H28A 109.5 . . ?
C27 C28 H28B 109.5 . . ?
H28A C28 H28B 109.5 . . ?
C27 C28 H28C 109.5 . . ?
H28A C28 H28C 109.5 . . ?
H28B C28 H28C 109.5 . . ?
N2 C29 C30 113.9(11) . . ?
N2 C29 H29A 108.8 . . ?
C30 C29 H29A 108.8 . . ?
N2 C29 H29B 108.8 . . ?
C30 C29 H29B 108.8 . . ?
H29A C29 H29B 107.7 . . ?
C29 C30 H30A 109.5 . . ?
C29 C30 H30B 109.5 . . ?
H30A C30 H30B 109.5 . . ?
C29 C30 H30C 109.5 . . ?
H30A C30 H30C 109.5 . . ?
H30B C30 H30C 109.5 . . ?
C32 C31 N2 113.3(11) . . ?
C32 C31 H31A 108.9 . . ?
N2 C31 H31A 108.9 . . ?
C32 C31 H31B 108.9 . . ?
N2 C31 H31B 108.9 . . ?
H31A C31 H31B 107.7 . . ?
C31 C32 H32A 109.5 . . ?
C31 C32 H32B 109.5 . . ?
H32A C32 H32B 109.5 . . ?
C31 C32 H32C 109.5 . . ?
H32A C32 H32C 109.5 . . ?
H32B C32 H32C 109.5 . . ?
N2 C33 C34 116.4(11) . . ?
N2 C33 H33A 108.2 . . ?
C34 C33 H33A 108.2 . . ?
N2 C33 H33B 108.2 . . ?
C34 C33 H33B 108.2 . . ?
H33A C33 H33B 107.3 . . ?
C33 C34 H34A 109.5 . . ?
C33 C34 H34B 109.5 . . ?
H34A C34 H34B 109.5 . . ?
C33 C34 H34C 109.5 . . ?
H34A C34 H34C 109.5 . . ?
H34B C34 H34C 109.5 . . ?
C1 Fe1 C3 98.2(6) . . ?
C1 Fe1 C2 93.1(5) . . ?
C3 Fe1 C2 100.9(6) . . ?
C1 Fe1 Se1 93.0(4) . . ?
C3 Fe1 Se1 96.0(4) . . ?
C2 Fe1 Se1 160.9(4) . . ?
C1 Fe1 Cu2 160.1(4) . . ?
C3 Fe1 Cu2 69.4(5) . . ?
C2 Fe1 Cu2 74.7(4) . . ?
Se1 Fe1 Cu2 103.61(8) . . ?
C1 Fe1 Fe3 89.2(4) . . ?
C3 Fe1 Fe3 150.9(4) . . ?
C2 Fe1 Fe3 106.7(4) . . ?
Se1 Fe1 Fe3 55.31(6) . . ?
Cu2 Fe1 Fe3 109.25(8) . . ?
C1 Fe1 Cu1 126.1(4) . . ?
C3 Fe1 Cu1 132.2(5) . . ?
C2 Fe1 Cu1 63.7(4) . . ?
Se1 Fe1 Cu1 98.30(7) . . ?
Cu2 Fe1 Cu1 62.95(6) . . ?
Fe3 Fe1 Cu1 57.32(6) . . ?
C1 Fe1 Fe2 142.9(4) . . ?
C3 Fe1 Fe2 100.4(4) . . ?
C2 Fe1 Fe2 114.3(4) . . ?
Se1 Fe1 Fe2 53.39(5) . . ?
Cu2 Fe1 Fe2 56.84(6) . . ?
Fe3 Fe1 Fe2 60.01(6) . . ?
Cu1 Fe1 Fe2 56.08(6) . . ?
C6 Fe2 C4 96.9(6) . . ?
C6 Fe2 C5 94.3(6) . . ?
C4 Fe2 C5 98.2(6) . . ?
C6 Fe2 Se1 92.2(4) . . ?
C4 Fe2 Se1 96.0(4) . . ?
C5 Fe2 Se1 163.6(4) . . ?
C6 Fe2 Cu2 159.1(4) . . ?
C4 Fe2 Cu2 68.1(4) . . ?
C5 Fe2 Cu2 74.4(4) . . ?
Se1 Fe2 Cu2 103.54(7) . . ?
C6 Fe2 Cu1 126.3(5) . . ?
C4 Fe2 Cu1 131.8(4) . . ?
C5 Fe2 Cu1 62.4(4) . . ?
Se1 Fe2 Cu1 101.72(7) . . ?
Cu2 Fe2 Cu1 64.31(6) . . ?
C6 Fe2 Fe3 93.6(4) . . ?
C4 Fe2 Fe3 149.0(5) . . ?
C5 Fe2 Fe3 110.0(4) . . ?
Se1 Fe2 Fe3 54.42(6) . . ?
Cu2 Fe2 Fe3 106.75(7) . . ?
Cu1 Fe2 Fe3 57.71(6) . . ?
C6 Fe2 Fe1 143.6(4) . . ?
C4 Fe2 Fe1 99.1(4) . . ?
C5 Fe2 Fe1 115.3(4) . . ?
Se1 Fe2 Fe1 53.82(5) . . ?
Cu2 Fe2 Fe1 56.34(6) . . ?
Cu1 Fe2 Fe1 59.82(6) . . ?
Fe3 Fe2 Fe1 57.64(6) . . ?
C7 Fe3 C9 95.8(7) . . ?
C7 Fe3 C8 98.1(6) . . ?
C9 Fe3 C8 94.5(6) . . ?
C7 Fe3 Se1 118.6(4) . . ?
C9 Fe3 Se1 143.4(5) . . ?
C8 Fe3 Se1 92.9(5) . . ?
C7 Fe3 Cu1 90.1(4) . . ?
C9 Fe3 Cu1 63.1(4) . . ?
C8 Fe3 Cu1 157.0(5) . . ?
Se1 Fe3 Cu1 102.07(7) . . ?
C7 Fe3 Fe1 145.5(4) . . ?
C9 Fe3 Fe1 89.0(5) . . ?
C8 Fe3 Fe1 115.6(5) . . ?
Se1 Fe3 Fe1 55.77(6) . . ?
Cu1 Fe3 Fe1 61.75(6) . . ?
C7 Fe3 Fe2 86.5(4) . . ?
C9 Fe3 Fe2 121.2(4) . . ?
C8 Fe3 Fe2 143.5(5) . . ?
Se1 Fe3 Fe2 54.43(6) . . ?
Cu1 Fe3 Fe2 58.13(6) . . ?
Fe1 Fe3 Fe2 62.35(6) . . ?
C10 Fe4 C11 98.2(6) . . ?
C10 Fe4 C12 90.7(6) . . ?
C11 Fe4 C12 98.4(7) . . ?
C10 Fe4 Se2 95.4(4) . . ?
C11 Fe4 Se2 107.3(5) . . ?
C12 Fe4 Se2 152.4(4) . . ?
C10 Fe4 Cu3 142.6(4) . . ?
C11 Fe4 Cu3 107.9(5) . . ?
C12 Fe4 Cu3 60.0(5) . . ?
Se2 Fe4 Cu3 101.60(8) . . ?
C10 Fe4 Fe6 103.1(4) . . ?
C11 Fe4 Fe6 153.5(4) . . ?
C12 Fe4 Fe6 97.0(4) . . ?
Se2 Fe4 Fe6 55.39(6) . . ?
Cu3 Fe4 Fe6 62.45(7) . . ?
C10 Fe4 Fe5 149.4(4) . . ?
C11 Fe4 Fe5 92.0(4) . . ?
C12 Fe4 Fe5 116.4(5) . . ?
Se2 Fe4 Fe5 54.01(6) . . ?
Cu3 Fe4 Fe5 57.12(7) . . ?
Fe6 Fe4 Fe5 61.68(6) . . ?
C15 Fe5 C14 99.5(7) . . ?
C15 Fe5 C13 99.0(7) . . ?
C14 Fe5 C13 90.7(6) . . ?
C15 Fe5 Se2 95.9(5) . . ?
C14 Fe5 Se2 163.2(5) . . ?
C13 Fe5 Se2 93.5(4) . . ?
C15 Fe5 Cu3 131.3(5) . . ?
C14 Fe5 Cu3 62.6(5) . . ?
C13 Fe5 Cu3 124.3(5) . . ?
Se2 Fe5 Cu3 101.91(8) . . ?
C15 Fe5 Cu4 69.1(5) . . ?
C14 Fe5 Cu4 74.2(5) . . ?
C13 Fe5 Cu4 158.3(4) . . ?
Se2 Fe5 Cu4 105.40(8) . . ?
Cu3 Fe5 Cu4 62.60(7) . . ?
C15 Fe5 Fe4 147.9(5) . . ?
C14 Fe5 Fe4 109.5(5) . . ?
C13 Fe5 Fe4 94.1(4) . . ?
Se2 Fe5 Fe4 53.95(6) . . ?
Cu3 Fe5 Fe4 57.54(7) . . ?
Cu4 Fe5 Fe4 105.55(8) . . ?
C15 Fe5 Fe6 97.6(5) . . ?
C14 Fe5 Fe6 117.1(5) . . ?
C13 Fe5 Fe6 144.5(4) . . ?
Se2 Fe5 Fe6 53.59(6) . . ?
Cu3 Fe5 Fe6 60.91(7) . . ?
Cu4 Fe5 Fe6 57.01(7) . . ?
Fe4 Fe5 Fe6 57.40(6) . . ?
C16 Fe6 C17 101.0(7) . . ?
C16 Fe6 C18 90.1(9) . . ?
C17 Fe6 C18 98.9(7) . . ?
C16 Fe6 Se2 159.5(5) . . ?
C17 Fe6 Se2 97.0(5) . . ?
C18 Fe6 Se2 96.7(6) . . ?
C16 Fe6 Cu4 71.0(7) . . ?
C17 Fe6 Cu4 72.4(5) . . ?
C18 Fe6 Cu4 156.7(5) . . ?
Se2 Fe6 Cu4 105.66(8) . . ?
C16 Fe6 Fe4 105.6(5) . . ?
C17 Fe6 Fe4 152.2(5) . . ?
C18 Fe6 Fe4 89.2(5) . . ?
Se2 Fe6 Fe4 55.47(6) . . ?
Cu4 Fe6 Fe4 108.65(8) . . ?
C16 Fe6 Cu3 63.0(5) . . ?
C17 Fe6 Cu3 132.8(5) . . ?
C18 Fe6 Cu3 123.5(5) . . ?
Se2 Fe6 Cu3 97.48(8) . . ?
Cu4 Fe6 Cu3 60.48(7) . . ?
Fe4 Fe6 Cu3 57.00(6) . . ?
C16 Fe6 Fe5 112.5(6) . . ?
C17 Fe6 Fe5 101.3(5) . . ?
C18 Fe6 Fe5 145.8(5) . . ?
Se2 Fe6 Fe5 53.71(6) . . ?
Cu4 Fe6 Fe5 57.16(6) . . ?
Fe4 Fe6 Fe5 60.91(6) . . ?
Cu3 Fe6 Fe5 55.35(6) . . ?
Fe2 Se1 Fe3 71.15(7) . . ?
Fe2 Se1 Fe1 72.79(6) . . ?
Fe3 Se1 Fe1 68.92(6) . . ?
Fe6 Se2 Fe4 69.14(7) . . ?
Fe6 Se2 Fe5 72.70(7) . . ?
Fe4 Se2 Fe5 72.05(7) . . ?
Cl1 Cu1 C5 102.1(3) . . ?
Cl1 Cu1 C9 101.1(4) . . ?
C5 Cu1 C9 137.2(5) . . ?
Cl1 Cu1 C2 102.1(3) . . ?
C5 Cu1 C2 126.2(4) . . ?
C9 Cu1 C2 82.5(5) . . ?
Cl1 Cu1 Fe3 138.45(11) . . ?
C5 Cu1 Fe3 99.7(3) . . ?
C9 Cu1 Fe3 42.3(3) . . ?
C2 Cu1 Fe3 92.7(3) . . ?
Cl1 Cu1 Fe2 145.38(12) . . ?
C5 Cu1 Fe2 43.3(3) . . ?
C9 Cu1 Fe2 106.4(4) . . ?
C2 Cu1 Fe2 102.0(3) . . ?
Fe3 Cu1 Fe2 64.17(6) . . ?
Cl1 Cu1 Fe1 144.06(11) . . ?
C5 Cu1 Fe1 102.3(3) . . ?
C9 Cu1 Fe1 77.7(4) . . ?
C2 Cu1 Fe1 42.0(3) . . ?
Fe3 Cu1 Fe1 60.94(6) . . ?
Fe2 Cu1 Fe1 64.10(6) . . ?
Cl1 Cu1 Cu2 115.01(11) . . ?
C5 Cu1 Cu2 63.7(3) . . ?
C9 Cu1 Cu2 133.4(4) . . ?
C2 Cu1 Cu2 62.5(3) . . ?
Fe3 Cu1 Cu2 106.31(7) . . ?
Fe2 Cu1 Cu2 57.26(6) . . ?
Fe1 Cu1 Cu2 55.74(6) . . ?
Cl2 Cu2 C4 110.0(3) . . ?
Cl2 Cu2 Fe1 146.40(13) . . ?
C4 Cu2 Fe1 89.6(3) . . ?
Cl2 Cu2 C3 110.9(3) . . ?
C4 Cu2 C3 84.8(4) . . ?
Fe1 Cu2 C3 42.1(3) . . ?
Cl2 Cu2 Fe2 144.61(14) . . ?
C4 Cu2 Fe2 41.5(3) . . ?
Fe1 Cu2 Fe2 66.82(6) . . ?
C3 Cu2 Fe2 90.0(3) . . ?
Cl2 Cu2 Cu1 136.00(13) . . ?
C4 Cu2 Cu1 99.7(3) . . ?
Fe1 Cu2 Cu1 61.31(6) . . ?
C3 Cu2 Cu1 103.3(3) . . ?
Fe2 Cu2 Cu1 58.43(6) . . ?
Cl3 Cu3 C12 102.2(4) . . ?
Cl3 Cu3 C14 98.1(4) . . ?
C12 Cu3 C14 133.2(6) . . ?
Cl3 Cu3 C16 102.6(4) . . ?
C12 Cu3 C16 90.3(6) . . ?
C14 Cu3 C16 125.5(6) . . ?
Cl3 Cu3 Fe5 140.85(17) . . ?
C12 Cu3 Fe5 109.2(4) . . ?
C14 Cu3 Fe5 42.9(4) . . ?
C16 Cu3 Fe5 100.0(4) . . ?
Cl3 Cu3 Fe4 144.55(16) . . ?
C12 Cu3 Fe4 44.5(4) . . ?
C14 Cu3 Fe4 100.1(4) . . ?
C16 Cu3 Fe4 91.1(5) . . ?
Fe5 Cu3 Fe4 65.34(7) . . ?
Cl3 Cu3 Cu4 106.59(15) . . ?
C12 Cu3 Cu4 142.8(3) . . ?
C14 Cu3 Cu4 65.0(4) . . ?
C16 Cu3 Cu4 60.9(5) . . ?
Fe5 Cu3 Cu4 58.89(6) . . ?
Fe4 Cu3 Cu4 108.63(8) . . ?
Cl3 Cu3 Fe6 142.84(15) . . ?
C12 Cu3 Fe6 86.0(3) . . ?
C14 Cu3 Fe6 102.2(4) . . ?
C16 Cu3 Fe6 40.6(4) . . ?
Fe5 Cu3 Fe6 63.74(6) . . ?
Fe4 Cu3 Fe6 60.55(6) . . ?
Cu4 Cu3 Fe6 56.90(6) . . ?
Cl4 Cu4 Fe6 142.06(15) . . ?
Cl4 Cu4 Fe5 151.21(15) . . ?
Fe6 Cu4 Fe5 65.83(7) . . ?
Cl4 Cu4 C15 118.0(3) . . ?
Fe6 Cu4 C15 86.7(3) . . ?
Fe5 Cu4 C15 41.3(4) . . ?
Cl4 Cu4 C16 111.2(4) . . ?
Fe6 Cu4 C16 41.1(4) . . ?
Fe5 Cu4 C16 96.5(4) . . ?
C15 Cu4 C16 127.2(5) . . ?
Cl4 Cu4 Cu3 131.74(15) . . ?
Fe6 Cu4 Cu3 62.61(7) . . ?
Fe5 Cu4 Cu3 58.51(6) . . ?
C15 Cu4 Cu3 99.6(4) . . ?
C16 Cu4 Cu3 56.2(3) . . ?
C23 N1 C19 108.5(9) . . ?
C23 N1 C25 109.9(11) . . ?
C19 N1 C25 109.3(10) . . ?
C23 N1 C21 114.2(11) . . ?
C19 N1 C21 110.6(10) . . ?
C25 N1 C21 104.2(10) . . ?
C31 N2 C27 106.6(9) . . ?
C31 N2 C29 112.4(9) . . ?
C27 N2 C29 111.0(9) . . ?
C31 N2 C33 109.3(9) . . ?
C27 N2 C33 110.2(9) . . ?
C29 N2 C33 107.3(9) . . ?

loop_
_geom_bond_atom_site_label_1
_geom_bond_atom_site_label_2
_geom_bond_distance
_geom_bond_site_symmetry_2
_geom_bond_publ_flag
C1 O1 1.105(13) . ?
C1 Fe1 1.783(11) . ?
C2 O2 1.126(15) . ?
C2 Fe1 1.841(14) . ?
C2 Cu1 2.468(13) . ?
C3 O3 1.102(15) . ?
C3 Fe1 1.797(14) . ?
C3 Cu2 2.512(14) . ?
C4 O4 1.155(15) . ?
C4 Fe2 1.769(13) . ?
C4 Cu2 2.474(13) . ?
C5 O5 1.147(14) . ?
C5 Fe2 1.811(12) . ?
C5 Cu1 2.342(13) . ?
C6 O6 1.168(14) . ?
C6 Fe2 1.760(11) . ?
C7 O7 1.154(14) . ?
C7 Fe3 1.747(12) . ?
C8 O8 1.155(16) . ?
C8 Fe3 1.770(14) . ?
C9 O9 1.157(16) . ?
C9 Fe3 1.767(14) . ?
C9 Cu1 2.343(13) . ?
C10 O10 1.165(15) . ?
C10 Fe4 1.770(14) . ?
C11 O11 1.142(18) . ?
C11 Fe4 1.799(18) . ?
C12 O12 1.096(17) . ?
C12 Fe4 1.829(17) . ?
C12 Cu3 2.260(15) . ?
C13 O13 1.101(16) . ?
C13 Fe5 1.810(15) . ?
C14 O14 1.161(18) . ?
C14 Fe5 1.780(15) . ?
C14 Cu3 2.320(16) . ?
C15 O15 1.168(17) . ?
C15 Fe5 1.777(15) . ?
C15 Cu4 2.518(14) . ?
C16 O16 1.163(18) . ?
C16 Fe6 1.789(17) . ?
C16 Cu3 2.449(14) . ?
C16 Cu4 2.57(2) . ?
C17 O17 1.171(16) . ?
C17 Fe6 1.773(15) . ?
C18 O18 1.119(18) . ?
C18 Fe6 1.797(17) . ?
C19 C20 1.519(19) . ?
C19 N1 1.525(15) . ?
C19 H19A 0.9700 . ?
C19 H19B 0.9700 . ?
C20 H20A 0.9600 . ?
C20 H20B 0.9600 . ?
C20 H20C 0.9600 . ?
C21 C22 1.55(2) . ?
C21 N1 1.554(16) . ?
C21 H21A 0.9700 . ?
C21 H21B 0.9700 . ?
C22 H22A 0.9600 . ?
C22 H22B 0.9600 . ?
C22 H22C 0.9600 . ?
C23 C24 1.503(19) . ?
C23 N1 1.488(17) . ?
C23 H23A 0.9700 . ?
C23 H23B 0.9700 . ?
C24 H24A 0.9600 . ?
C24 H24B 0.9600 . ?
C24 H24C 0.9600 . ?
C25 C26 1.49(2) . ?
C25 N1 1.528(17) . ?
C25 H25A 0.9700 . ?
C25 H25B 0.9700 . ?
C26 H26A 0.9600 . ?
C26 H26B 0.9600 . ?
C26 H26C 0.9600 . ?
C27 C28 1.492(17) . ?
C27 N2 1.513(14) . ?
C27 H27A 0.9700 . ?
C27 H27B 0.9700 . ?
C28 H28A 0.9600 . ?
C28 H28B 0.9600 . ?
C28 H28C 0.9600 . ?
C29 N2 1.525(16) . ?
C29 C30 1.511(18) . ?
C29 H29A 0.9700 . ?
C29 H29B 0.9700 . ?
C30 H30A 0.9600 . ?
C30 H30B 0.9600 . ?
C30 H30C 0.9600 . ?
C31 C32 1.525(18) . ?
C31 N2 1.519(15) . ?
C31 H31A 0.9700 . ?
C31 H31B 0.9700 . ?
C32 H32A 0.9600 . ?
C32 H32B 0.9600 . ?
C32 H32C 0.9600 . ?
C33 N2 1.532(15) . ?
C33 C34 1.52(2) . ?
C33 H33A 0.9700 . ?
C33 H33B 0.9700 . ?
C34 H34A 0.9600 . ?
C34 H34B 0.9600 . ?
C34 H34C 0.9600 . ?
Fe1 Se1 2.3304(19) . ?
Fe1 Cu2 2.497(2) . ?
Fe1 Fe3 2.630(2) . ?
Fe1 Cu1 2.651(2) . ?
Fe1 Fe2 2.758(2) . ?
Fe2 Se1 2.318(2) . ?
Fe2 Cu2 2.512(2) . ?
Fe2 Cu1 2.544(2) . ?
Fe2 Fe3 2.697(2) . ?
Fe3 Se1 2.318(2) . ?
Fe3 Cu1 2.533(2) . ?
Fe4 Se2 2.315(2) . ?
Fe4 Cu3 2.529(2) . ?
Fe4 Fe6 2.626(2) . ?
Fe4 Fe5 2.724(2) . ?
Fe5 Se2 2.317(2) . ?
Fe5 Cu3 2.517(2) . ?
Fe5 Cu4 2.527(2) . ?
Fe5 Fe6 2.744(2) . ?
Fe6 Se2 2.313(2) . ?
Fe6 Cu4 2.523(2) . ?
Fe6 Cu3 2.674(2) . ?
Cu1 Cl1 2.194(3) . ?
Cu1 Cu2 2.691(2) . ?
Cu2 Cl2 2.138(3) . ?
Cu3 Cl3 2.199(4) . ?
Cu3 Cu4 2.621(2) . ?
Cu4 Cl4 2.145(4) . ?
